data_7713536
loop_
_publ_author_name
'Villaman, David'
'Vega, Andres'
'Santa Mar\'ia de la Parra, Luc\'ia'
'Leon, Ignacio'
'Levin, Pedro'
'Toro, Patricia M.'

_publ_section_title
;
 Anticancer activity of Ni(II) and Zn(II) complexes based on new
 unsymmetrical salophen-type ligands: Synthesis, characterization and
 single-crystal X-ray diffraction
;
_journal_name_full 'Dalton Transactions'
_journal_paper_doi 10.1039/D3DT00800B
_journal_year 2023
_chemical_formula_moiety 'C20 H18 N2 Ni O4'
_chemical_formula_sum 'C20 H18 N2 Ni O4'
_chemical_formula_weight 409.07
_space_group_crystal_system monoclinic
_space_group_IT_number 14
_space_group_name_Hall '-P 2ybc'
_space_group_name_H-M_alt 'P 1 21/c 1'
_atom_sites_solution_hydrogens geom
_atom_sites_solution_primary dual
_audit_creation_date 2022-08-09
_audit_creation_method
;
Olex2 1.3
(compiled 2020.11.12 svn.r5f609507 for OlexSys, GUI svn.r6408)
;
_audit_update_record
;
2023-07-01 deposited with the CCDC.	2023-07-10 downloaded from the CCDC.
;
_cell_angle_alpha 90
_cell_angle_beta 102.150(3)
_cell_angle_gamma 90
_cell_formula_units_Z 4
_cell_length_a 11.2066(7)
_cell_length_b 11.7649(9)
_cell_length_c 13.5458(10)
_cell_measurement_reflns_used 9957
_cell_measurement_temperature 296.15
_cell_measurement_theta_max 29.42
_cell_measurement_theta_min 2.32
_cell_volume 1745.9(2)
_computing_cell_refinement 'SAINT V8.40B (?, 2016)'
_computing_data_collection 'Bruker APEX4 (Bruker, 2021)'
_computing_data_reduction 'SAINT V8.40B (?, 2016)'
_computing_molecular_graphics 'Olex2 1.3 (Dolomanov et al., 2009)'
_computing_publication_material 'Olex2 1.3 (Dolomanov et al., 2009)'
_computing_structure_refinement 'XL  (Sheldrick, 2008)'
_computing_structure_solution 'SHELXT 2018/2 (Sheldrick, 2018)'
_diffrn_ambient_temperature 296.15
_diffrn_measured_fraction_theta_full 0.999
_diffrn_measured_fraction_theta_max 0.995
_diffrn_measurement_device_type 'Bruker APEX-II CCD'
_diffrn_measurement_method '\f and \w scans'
_diffrn_radiation_type MoK\a
_diffrn_radiation_wavelength 0.71073
_diffrn_reflns_av_R_equivalents 0.0642
_diffrn_reflns_av_unetI/netI 0.0554
_diffrn_reflns_Laue_measured_fraction_full 0.999
_diffrn_reflns_Laue_measured_fraction_max 0.995
_diffrn_reflns_limit_h_max 16
_diffrn_reflns_limit_h_min -17
_diffrn_reflns_limit_k_max 18
_diffrn_reflns_limit_k_min -18
_diffrn_reflns_limit_l_max 20
_diffrn_reflns_limit_l_min -20
_diffrn_reflns_number 36870
_diffrn_reflns_point_group_measured_fraction_full 0.999
_diffrn_reflns_point_group_measured_fraction_max 0.995
_diffrn_reflns_theta_full 25.242
_diffrn_reflns_theta_max 33.246
_diffrn_reflns_theta_min 2.316
_diffrn_source_current 1.4
_diffrn_source_power 0.07
_diffrn_source_voltage 50.0
_diffrn_standards_number 0
_exptl_absorpt_coefficient_mu 1.141
_exptl_absorpt_correction_T_max 0.7465
_exptl_absorpt_correction_T_min 0.6117
_exptl_absorpt_correction_type multi-scan
_exptl_absorpt_process_details
;
SADABS-2016/2 (Bruker,2016/2) was used for absorption correction.
wR2(int) was 0.1127 before and 0.0627 after correction.
The Ratio of minimum to maximum transmission is 0.8194.
The \l/2 correction factor is Not present.
;
_exptl_crystal_colour red
_exptl_crystal_colour_primary red
_exptl_crystal_density_diffrn 1.556
_exptl_crystal_description plate
_exptl_crystal_F_000 848
_exptl_crystal_size_max 0.2
_exptl_crystal_size_mid 0.097
_exptl_crystal_size_min 0.049
_refine_diff_density_max 0.520
_refine_diff_density_min -0.295
_refine_diff_density_rms 0.078
_refine_ls_extinction_method none
_refine_ls_goodness_of_fit_ref 1.014
_refine_ls_hydrogen_treatment constr
_refine_ls_matrix_type full
_refine_ls_number_parameters 246
_refine_ls_number_reflns 6680
_refine_ls_number_restraints 0
_refine_ls_restrained_S_all 1.014
_refine_ls_R_factor_all 0.0727
_refine_ls_R_factor_gt 0.0439
_refine_ls_shift/su_max 0.001
_refine_ls_shift/su_mean 0.000
_refine_ls_structure_factor_coef Fsqd
_refine_ls_weighting_details 'w=1/[\s^2^(Fo^2^)+(0.0482P)^2^+0.4107P] where P=(Fo^2^+2Fc^2^)/3'
_refine_ls_weighting_scheme calc
_refine_ls_wR_factor_gt 0.1017
_refine_ls_wR_factor_ref 0.1156
_reflns_Friedel_coverage 0.000
_reflns_number_gt 4657
_reflns_number_total 6680
_reflns_threshold_expression 'I > 2\s(I)'
_cod_data_source_file d3dt00800b2.cif
_cod_data_source_block dv_dv3_ni
_cod_database_code 7713536
_shelx_shelxl_version_number 2016/6
_shelx_space_group_comment
;
The symmetry employed for this shelxl refinement is uniquely defined
by the following loop, which should always be used as a source of
symmetry information in preference to the above space-group names.
They are only intended as comments.
;
_shelx_estimated_absorpt_t_max 0.946
_shelx_estimated_absorpt_t_min 0.804
_olex2_refinement_description
;
1. Fixed Uiso
 At 1.2 times of:
  All C(H) groups, All C(H,H) groups
 At 1.5 times of:
  All C(H,H,H) groups
2.a Secondary CH2 refined with riding coordinates:
 C19(H19A,H19B)
2.b Aromatic/amide H refined with riding coordinates:
 C2(H2), C3(H3), C4(H4), C5(H5), C7(H7), C9(H9), C10(H10), C11(H11), C12(H12),
 C14(H14)
2.c Idealised Me refined as rotating group:
 C17(H17A,H17B,H17C), C20(H20A,H20B,H20C)
;
_olex2_submission_special_instructions 'No special instructions were received'

loop_
_space_group_symop_operation_xyz
'x, y, z'
'-x, y+1/2, -z+1/2'
'-x, -y, -z'
'x, -y-1/2, z-1/2'

loop_
_atom_site_label
_atom_site_type_symbol
_atom_site_fract_x
_atom_site_fract_y
_atom_site_fract_z
_atom_site_U_iso_or_equiv
_atom_site_adp_type
_atom_site_occupancy
_atom_site_site_symmetry_order
_atom_site_calc_flag
_atom_site_refinement_flags_posn
_atom_site_refinement_flags_adp
_atom_site_refinement_flags_occupancy
_atom_site_disorder_assembly
_atom_site_disorder_group
Ni1 Ni 0.60530(2) 0.20912(2) 0.64197(2) 0.03406(8) Uani 1 1 d . . . . .
O1 O 0.76491(12) 0.15836(11) 0.66850(11) 0.0466(3) Uani 1 1 d . . . . .
O2 O 0.67231(12) 0.35396(10) 0.65204(10) 0.0420(3) Uani 1 1 d . . . . .
O3 O 0.48676(15) 0.67018(12) 0.63076(13) 0.0589(4) Uani 1 1 d . . . . .
O4 O 0.31412(14) 0.57098(11) 0.58523(12) 0.0525(4) Uani 1 1 d . . . . .
N1 N 0.53583(13) 0.06558(11) 0.63241(11) 0.0337(3) Uani 1 1 d . . . . .
N2 N 0.44728(14) 0.26362(12) 0.61452(11) 0.0346(3) Uani 1 1 d . . . . .
C1 C 0.80214(17) 0.05382(15) 0.68240(15) 0.0410(4) Uani 1 1 d . . . . .
C2 C 0.92911(19) 0.03087(19) 0.70591(18) 0.0551(5) Uani 1 1 d . . . . .
H2 H 0.983839 0.090977 0.710066 0.066 Uiso 1 1 calc R U . . .
C3 C 0.9733(2) -0.0775(2) 0.7227(2) 0.0605(6) Uani 1 1 d . . . . .
H3 H 1.057225 -0.089460 0.738327 0.073 Uiso 1 1 calc R U . . .
C4 C 0.8948(2) -0.1698(2) 0.7167(2) 0.0641(6) Uani 1 1 d . . . . .
H4 H 0.925720 -0.243066 0.728452 0.077 Uiso 1 1 calc R U . . .
C5 C 0.7716(2) -0.15188(17) 0.69324(19) 0.0549(5) Uani 1 1 d . . . . .
H5 H 0.718823 -0.213543 0.689119 0.066 Uiso 1 1 calc R U . . .
C6 C 0.72305(17) -0.04128(15) 0.67518(14) 0.0391(4) Uani 1 1 d . . . . .
C7 C 0.59502(17) -0.03036(15) 0.64948(14) 0.0393(4) Uani 1 1 d . . . . .
H7 H 0.549088 -0.096763 0.644273 0.047 Uiso 1 1 calc R U . . .
C8 C 0.40665(16) 0.06717(14) 0.60747(13) 0.0353(3) Uani 1 1 d . . . . .
C9 C 0.33059(19) -0.02786(16) 0.59325(16) 0.0460(4) Uani 1 1 d . . . . .
H9 H 0.363393 -0.100743 0.600694 0.055 Uiso 1 1 calc R U . . .
C10 C 0.20661(19) -0.01212(18) 0.56812(18) 0.0533(5) Uani 1 1 d . . . . .
H10 H 0.155163 -0.074995 0.558479 0.064 Uiso 1 1 calc R U . . .
C11 C 0.15689(19) 0.09630(19) 0.55690(18) 0.0529(5) Uani 1 1 d . . . . .
H11 H 0.072623 0.105357 0.539516 0.063 Uiso 1 1 calc R U . . .
C12 C 0.23163(18) 0.19099(17) 0.57135(17) 0.0472(5) Uani 1 1 d . . . . .
H12 H 0.198027 0.263561 0.563801 0.057 Uiso 1 1 calc R U . . .
C13 C 0.35752(16) 0.17666(15) 0.59727(13) 0.0365(4) Uani 1 1 d . . . . .
C14 C 0.41497(17) 0.37080(14) 0.61173(13) 0.0372(4) Uani 1 1 d . . . . .
H14 H 0.331699 0.385805 0.600004 0.045 Uiso 1 1 calc R U . . .
C15 C 0.49344(18) 0.46557(14) 0.62468(13) 0.0373(4) Uani 1 1 d . . . . .
C16 C 0.62137(18) 0.45075(15) 0.64265(13) 0.0382(4) Uani 1 1 d . . . . .
C17 C 0.7090(2) 0.54909(16) 0.65089(17) 0.0487(5) Uani 1 1 d . . . . .
H17A H 0.720706 0.581511 0.717276 0.073 Uiso 1 1 calc R U . . .
H17B H 0.676193 0.605686 0.601558 0.073 Uiso 1 1 calc R U . . .
H17C H 0.785834 0.522738 0.639098 0.073 Uiso 1 1 calc R U . . .
C18 C 0.43570(19) 0.57903(15) 0.61513(14) 0.0404(4) Uani 1 1 d . . . . .
C19 C 0.2436(2) 0.67546(17) 0.57339(18) 0.0529(5) Uani 1 1 d . . . . .
H19A H 0.271119 0.725606 0.525893 0.063 Uiso 1 1 calc R U . . .
H19B H 0.253142 0.714426 0.637686 0.063 Uiso 1 1 calc R U . . .
C20 C 0.1132(3) 0.6438(3) 0.5350(3) 0.0839(9) Uani 1 1 d . . . . .
H20A H 0.103935 0.609792 0.469416 0.126 Uiso 1 1 calc R U . . .
H20B H 0.063186 0.710661 0.530382 0.126 Uiso 1 1 calc R U . . .
H20C H 0.088417 0.590549 0.580542 0.126 Uiso 1 1 calc R U . . .

loop_
_atom_site_aniso_label
_atom_site_aniso_U_11
_atom_site_aniso_U_22
_atom_site_aniso_U_33
_atom_site_aniso_U_23
_atom_site_aniso_U_13
_atom_site_aniso_U_12
Ni1 0.03743(12) 0.02452(10) 0.04021(14) -0.00025(8) 0.00815(9) -0.00267(8)
O1 0.0393(6) 0.0296(6) 0.0703(9) -0.0027(6) 0.0105(6) -0.0031(5)
O2 0.0439(7) 0.0271(5) 0.0537(8) -0.0002(5) 0.0071(6) -0.0034(5)
O3 0.0663(10) 0.0280(6) 0.0803(11) -0.0037(7) 0.0109(8) -0.0011(7)
O4 0.0558(8) 0.0289(6) 0.0709(10) 0.0035(6) 0.0090(7) 0.0061(6)
N1 0.0375(7) 0.0265(6) 0.0379(7) -0.0019(5) 0.0097(6) -0.0032(5)
N2 0.0391(7) 0.0269(6) 0.0376(8) 0.0015(5) 0.0074(6) -0.0009(5)
C1 0.0425(9) 0.0334(8) 0.0468(10) -0.0026(7) 0.0088(8) -0.0028(7)
C2 0.0410(10) 0.0434(11) 0.0780(16) -0.0085(10) 0.0058(10) -0.0034(8)
C3 0.0440(10) 0.0537(13) 0.0788(16) -0.0014(11) 0.0017(10) 0.0083(10)
C4 0.0557(12) 0.0407(11) 0.0925(19) 0.0119(12) 0.0076(12) 0.0135(10)
C5 0.0536(11) 0.0314(9) 0.0785(15) 0.0087(9) 0.0109(11) 0.0026(8)
C6 0.0420(9) 0.0291(8) 0.0468(10) 0.0015(7) 0.0109(8) -0.0009(7)
C7 0.0451(10) 0.0260(7) 0.0477(10) 0.0013(7) 0.0118(8) -0.0042(7)
C8 0.0393(8) 0.0303(7) 0.0364(9) -0.0017(6) 0.0082(7) -0.0028(6)
C9 0.0449(10) 0.0319(8) 0.0610(12) -0.0056(8) 0.0105(9) -0.0073(7)
C10 0.0452(11) 0.0413(10) 0.0711(14) -0.0056(10) 0.0066(10) -0.0126(8)
C11 0.0379(9) 0.0497(12) 0.0676(14) -0.0019(10) 0.0035(9) -0.0034(8)
C12 0.0411(9) 0.0403(10) 0.0582(13) 0.0026(8) 0.0057(9) 0.0026(8)
C13 0.0406(9) 0.0310(7) 0.0372(9) -0.0003(6) 0.0067(7) -0.0029(7)
C14 0.0435(9) 0.0314(8) 0.0365(9) 0.0023(7) 0.0081(7) 0.0011(7)
C15 0.0497(9) 0.0269(7) 0.0350(9) 0.0010(6) 0.0081(7) -0.0013(7)
C16 0.0525(10) 0.0291(7) 0.0322(8) -0.0010(6) 0.0071(7) -0.0054(7)
C17 0.0546(11) 0.0291(8) 0.0600(13) -0.0021(8) 0.0066(9) -0.0069(8)
C18 0.0537(10) 0.0281(7) 0.0394(9) 0.0016(7) 0.0099(8) 0.0023(7)
C19 0.0653(13) 0.0341(9) 0.0594(13) 0.0040(9) 0.0135(11) 0.0128(9)
C20 0.0638(16) 0.0630(17) 0.120(3) 0.0014(16) 0.0077(16) 0.0135(13)

loop_
_atom_type_symbol
_atom_type_description
_atom_type_scat_dispersion_real
_atom_type_scat_dispersion_imag
_atom_type_scat_source
C C 0.0033 0.0016 'International Tables Vol C Tables 4.2.6.8 and 6.1.1.4'
H H 0.0000 0.0000 'International Tables Vol C Tables 4.2.6.8 and 6.1.1.4'
N N 0.0061 0.0033 'International Tables Vol C Tables 4.2.6.8 and 6.1.1.4'
Ni Ni 0.3393 1.1124 'International Tables Vol C Tables 4.2.6.8 and 6.1.1.4'
O O 0.0106 0.0060 'International Tables Vol C Tables 4.2.6.8 and 6.1.1.4'

loop_
_geom_angle_atom_site_label_1
_geom_angle_atom_site_label_2
_geom_angle_atom_site_label_3
_geom_angle
_geom_angle_site_symmetry_1
_geom_angle_site_symmetry_3
_geom_angle_publ_flag
O1 Ni1 O2 85.54(6) . . ?
O1 Ni1 N1 95.41(6) . . ?
N1 Ni1 O2 178.97(6) . . ?
N2 Ni1 O1 178.44(6) . . ?
N2 Ni1 O2 92.98(6) . . ?
N2 Ni1 N1 86.07(6) . . ?
C1 O1 Ni1 127.02(12) . . ?
C16 O2 Ni1 130.58(12) . . ?
C18 O4 C19 117.95(16) . . ?
C7 N1 Ni1 125.85(13) . . ?
C7 N1 C8 120.65(14) . . ?
C8 N1 Ni1 113.46(11) . . ?
C13 N2 Ni1 113.54(11) . . ?
C14 N2 Ni1 125.99(13) . . ?
C14 N2 C13 120.46(16) . . ?
O1 C1 C2 119.30(17) . . ?
O1 C1 C6 124.04(17) . . ?
C2 C1 C6 116.66(18) . . ?
C1 C2 H2 119.1 . . ?
C3 C2 C1 121.7(2) . . ?
C3 C2 H2 119.1 . . ?
C2 C3 H3 119.5 . . ?
C2 C3 C4 121.0(2) . . ?
C4 C3 H3 119.5 . . ?
C3 C4 H4 120.4 . . ?
C5 C4 C3 119.3(2) . . ?
C5 C4 H4 120.4 . . ?
C4 C5 H5 119.5 . . ?
C4 C5 C6 121.1(2) . . ?
C6 C5 H5 119.5 . . ?
C5 C6 C1 120.20(18) . . ?
C7 C6 C1 122.29(16) . . ?
C7 C6 C5 117.51(17) . . ?
N1 C7 C6 125.15(16) . . ?
N1 C7 H7 117.4 . . ?
C6 C7 H7 117.4 . . ?
C9 C8 N1 125.94(16) . . ?
C9 C8 C13 120.61(17) . . ?
C13 C8 N1 113.45(15) . . ?
C8 C9 H9 120.5 . . ?
C10 C9 C8 118.94(18) . . ?
C10 C9 H9 120.5 . . ?
C9 C10 H10 119.5 . . ?
C9 C10 C11 120.92(19) . . ?
C11 C10 H10 119.5 . . ?
C10 C11 H11 119.7 . . ?
C12 C11 C10 120.52(19) . . ?
C12 C11 H11 119.7 . . ?
C11 C12 H12 120.3 . . ?
C11 C12 C13 119.35(18) . . ?
C13 C12 H12 120.3 . . ?
C8 C13 N2 113.43(16) . . ?
C12 C13 N2 126.90(17) . . ?
C12 C13 C8 119.66(16) . . ?
N2 C14 H14 116.7 . . ?
N2 C14 C15 126.65(17) . . ?
C15 C14 H14 116.7 . . ?
C14 C15 C16 120.53(16) . . ?
C14 C15 C18 117.01(17) . . ?
C16 C15 C18 122.43(16) . . ?
O2 C16 C15 123.15(16) . . ?
O2 C16 C17 114.18(17) . . ?
C15 C16 C17 122.66(16) . . ?
C16 C17 H17A 109.5 . . ?
C16 C17 H17B 109.5 . . ?
C16 C17 H17C 109.5 . . ?
H17A C17 H17B 109.5 . . ?
H17A C17 H17C 109.5 . . ?
H17B C17 H17C 109.5 . . ?
O3 C18 O4 121.82(18) . . ?
O3 C18 C15 127.00(19) . . ?
O4 C18 C15 111.17(16) . . ?
O4 C19 H19A 110.2 . . ?
O4 C19 H19B 110.2 . . ?
O4 C19 C20 107.33(19) . . ?
H19A C19 H19B 108.5 . . ?
C20 C19 H19A 110.2 . . ?
C20 C19 H19B 110.2 . . ?
C19 C20 H20A 109.5 . . ?
C19 C20 H20B 109.5 . . ?
C19 C20 H20C 109.5 . . ?
H20A C20 H20B 109.5 . . ?
H20A C20 H20C 109.5 . . ?
H20B C20 H20C 109.5 . . ?

loop_
_geom_bond_atom_site_label_1
_geom_bond_atom_site_label_2
_geom_bond_distance
_geom_bond_site_symmetry_2
_geom_bond_publ_flag
Ni1 O1 1.8479(13) . ?
Ni1 O2 1.8556(12) . ?
Ni1 N1 1.8526(13) . ?
Ni1 N2 1.8461(15) . ?
O1 C1 1.300(2) . ?
O2 C16 1.268(2) . ?
O3 C18 1.213(2) . ?
O4 C18 1.341(3) . ?
O4 C19 1.452(2) . ?
N1 C7 1.305(2) . ?
N1 C8 1.416(2) . ?
N2 C13 1.419(2) . ?
N2 C14 1.310(2) . ?
C1 C2 1.417(3) . ?
C1 C6 1.418(2) . ?
C2 H2 0.9300 . ?
C2 C3 1.369(3) . ?
C3 H3 0.9300 . ?
C3 C4 1.390(3) . ?
C4 H4 0.9300 . ?
C4 C5 1.366(3) . ?
C5 H5 0.9300 . ?
C5 C6 1.412(3) . ?
C6 C7 1.409(2) . ?
C7 H7 0.9300 . ?
C8 C9 1.394(2) . ?
C8 C13 1.396(2) . ?
C9 H9 0.9300 . ?
C9 C10 1.372(3) . ?
C10 H10 0.9300 . ?
C10 C11 1.387(3) . ?
C11 H11 0.9300 . ?
C11 C12 1.383(3) . ?
C12 H12 0.9300 . ?
C12 C13 1.391(3) . ?
C14 H14 0.9300 . ?
C14 C15 1.408(2) . ?
C15 C16 1.414(3) . ?
C15 C18 1.477(2) . ?
C16 C17 1.506(3) . ?
C17 H17A 0.9600 . ?
C17 H17B 0.9600 . ?
C17 H17C 0.9600 . ?
C19 H19A 0.9700 . ?
C19 H19B 0.9700 . ?
C19 C20 1.492(4) . ?
C20 H20A 0.9600 . ?
C20 H20B 0.9600 . ?
C20 H20C 0.9600 . ?

loop_
_geom_hbond_atom_site_label_D
_geom_hbond_atom_site_label_H
_geom_hbond_atom_site_label_A
_geom_hbond_distance_DH
_geom_hbond_distance_HA
_geom_hbond_distance_DA
_geom_hbond_angle_DHA
_geom_hbond_site_symmetry_A
C5 H5 O3 0.93 2.90 3.762(3) 155.1 1_545
C7 H7 O3 0.93 2.83 3.717(2) 161.0 1_545
C9 H9 O3 0.93 3.02 3.946(3) 176.0 1_545
C19 H19A O1 0.97 2.92 3.799(3) 151.7 3_666
C19 H19A O2 0.97 2.78 3.398(3) 122.2 3_666
C19 H19B O1 0.97 2.76 3.523(3) 136.5 2_656

loop_
_geom_torsion_atom_site_label_1
_geom_torsion_atom_site_label_2
_geom_torsion_atom_site_label_3
_geom_torsion_atom_site_label_4
_geom_torsion
_geom_torsion_site_symmetry_1
_geom_torsion_site_symmetry_2
_geom_torsion_site_symmetry_3
_geom_torsion_site_symmetry_4
_geom_torsion_publ_flag
Ni1 O1 C1 C2 -177.59(15) . . . . ?
Ni1 O1 C1 C6 2.7(3) . . . . ?
Ni1 O2 C16 C15 2.4(3) . . . . ?
Ni1 O2 C16 C17 -176.79(13) . . . . ?
Ni1 N1 C7 C6 -2.1(3) . . . . ?
Ni1 N1 C8 C9 178.57(16) . . . . ?
Ni1 N1 C8 C13 -1.3(2) . . . . ?
Ni1 N2 C13 C8 1.8(2) . . . . ?
Ni1 N2 C13 C12 -177.45(16) . . . . ?
Ni1 N2 C14 C15 2.9(3) . . . . ?
O1 Ni1 O2 C16 179.68(16) . . . . ?
O1 Ni1 N1 C7 4.64(16) . . . . ?
O1 Ni1 N1 C8 -177.64(12) . . . . ?
O1 C1 C2 C3 179.1(2) . . . . ?
O1 C1 C6 C5 -178.89(19) . . . . ?
O1 C1 C6 C7 1.6(3) . . . . ?
O2 Ni1 O1 C1 174.67(17) . . . . ?
O2 Ni1 N2 C13 178.35(12) . . . . ?
O2 Ni1 N2 C14 -2.73(15) . . . . ?
N1 Ni1 O1 C1 -4.94(17) . . . . ?
N1 Ni1 N2 C13 -2.04(12) . . . . ?
N1 Ni1 N2 C14 176.88(15) . . . . ?
N1 C8 C9 C10 -179.28(18) . . . . ?
N1 C8 C13 N2 -0.3(2) . . . . ?
N1 C8 C13 C12 179.01(16) . . . . ?
N2 Ni1 O2 C16 0.17(16) . . . . ?
N2 Ni1 N1 C7 -175.84(16) . . . . ?
N2 Ni1 N1 C8 1.88(12) . . . . ?
N2 C14 C15 C16 0.1(3) . . . . ?
N2 C14 C15 C18 178.11(17) . . . . ?
C1 C2 C3 C4 0.4(4) . . . . ?
C1 C6 C7 N1 -1.8(3) . . . . ?
C2 C1 C6 C5 1.4(3) . . . . ?
C2 C1 C6 C7 -178.17(18) . . . . ?
C2 C3 C4 C5 0.3(4) . . . . ?
C3 C4 C5 C6 0.0(4) . . . . ?
C4 C5 C6 C1 -0.8(4) . . . . ?
C4 C5 C6 C7 178.8(2) . . . . ?
C5 C6 C7 N1 178.62(19) . . . . ?
C6 C1 C2 C3 -1.2(3) . . . . ?
C7 N1 C8 C9 -3.6(3) . . . . ?
C7 N1 C8 C13 176.52(16) . . . . ?
C8 N1 C7 C6 -179.71(16) . . . . ?
C8 C9 C10 C11 0.0(3) . . . . ?
C9 C8 C13 N2 179.80(17) . . . . ?
C9 C8 C13 C12 -0.9(3) . . . . ?
C9 C10 C11 C12 -0.3(4) . . . . ?
C10 C11 C12 C13 0.0(3) . . . . ?
C11 C12 C13 N2 179.76(19) . . . . ?
C11 C12 C13 C8 0.6(3) . . . . ?
C13 N2 C14 C15 -178.22(17) . . . . ?
C13 C8 C9 C10 0.6(3) . . . . ?
C14 N2 C13 C8 -177.19(16) . . . . ?
C14 N2 C13 C12 3.6(3) . . . . ?
C14 C15 C16 O2 -2.9(3) . . . . ?
C14 C15 C16 C17 176.28(17) . . . . ?
C14 C15 C18 O3 174.21(19) . . . . ?
C14 C15 C18 O4 -6.1(2) . . . . ?
C16 C15 C18 O3 -7.8(3) . . . . ?
C16 C15 C18 O4 171.84(16) . . . . ?
C18 O4 C19 C20 177.2(2) . . . . ?
C18 C15 C16 O2 179.27(16) . . . . ?
C18 C15 C16 C17 -1.6(3) . . . . ?
C19 O4 C18 O3 -1.0(3) . . . . ?
C19 O4 C18 C15 179.28(16) . . . . ?
